data_4034746
loop_
_publ_author_name
'Xu, Wei'
'Zhao, Jidong'
'Li, Xiangdong'
'Liu, Yuanhong'

_publ_section_title
;
 Selective [5 + 1] and [5 + 2] Cycloaddition of Ynamides or Propargyl
 Esters with Benzo[ d]isoxazoles via Gold Catalysis.
;
_journal_issue 24
_journal_name_full 'The Journal of organic chemistry'
_journal_page_first 15470
_journal_page_last 15485
_journal_paper_doi 10.1021/acs.joc.8b02935
_journal_volume 83
_journal_year 2018
_chemical_formula_sum 'C29 H23 Cl N2 O3 S'
_chemical_formula_weight 515.00
_space_group_crystal_system triclinic
_space_group_IT_number 2
_space_group_name_Hall '-P 1'
_space_group_name_H-M_alt 'P -1'
_atom_sites_solution_hydrogens geom
_audit_creation_method SHELXL-2013
_cell_angle_alpha 100.2570(10)
_cell_angle_beta 114.3150(10)
_cell_angle_gamma 104.6740(10)
_cell_formula_units_Z 2
_cell_length_a 10.8105(3)
_cell_length_b 11.2376(2)
_cell_length_c 11.9765(3)
_cell_measurement_reflns_used 9881
_cell_measurement_temperature 173(2)
_cell_measurement_theta_max 55.009
_cell_measurement_theta_min 5.593
_cell_volume 1215.07(5)
_computing_cell_refinement 'Bruker SAINT'
_computing_data_collection 'Bruker APEX2'
_computing_data_reduction 'Bruker SAINT'
_computing_molecular_graphics 'Bruker SHELXTL'
_computing_publication_material 'Bruker SHELXTL'
_computing_structure_refinement 'SHELXL-2013 (Sheldrick, 2013)'
_computing_structure_solution 'SHELXS-97 (Sheldrick 2008)'
_diffrn_ambient_temperature 173(2)
_diffrn_measured_fraction_theta_full 0.991
_diffrn_measured_fraction_theta_max 0.992
_diffrn_measurement_device_type 'Bruker APEX-II CCD'
_diffrn_measurement_method '\f and \w scans'
_diffrn_radiation_type MoK\a
_diffrn_radiation_wavelength 0.71073
_diffrn_reflns_av_R_equivalents 0.0287
_diffrn_reflns_av_unetI/netI 0.0217
_diffrn_reflns_Laue_measured_fraction_full 0.991
_diffrn_reflns_Laue_measured_fraction_max 0.992
_diffrn_reflns_limit_h_max 13
_diffrn_reflns_limit_h_min -13
_diffrn_reflns_limit_k_max 13
_diffrn_reflns_limit_k_min -13
_diffrn_reflns_limit_l_max 14
_diffrn_reflns_limit_l_min -14
_diffrn_reflns_number 21579
_diffrn_reflns_point_group_measured_fraction_full 0.991
_diffrn_reflns_point_group_measured_fraction_max 0.992
_diffrn_reflns_theta_full 25.242
_diffrn_reflns_theta_max 25.999
_diffrn_reflns_theta_min 2.375
_exptl_absorpt_coefficient_mu 0.279
_exptl_absorpt_correction_T_max 0.7456
_exptl_absorpt_correction_T_min 0.6980
_exptl_absorpt_correction_type multi-scan
_exptl_absorpt_process_details sadabs
_exptl_crystal_colour red
_exptl_crystal_density_diffrn 1.408
_exptl_crystal_description prismatic
_exptl_crystal_F_000 536
_exptl_crystal_size_max 0.200
_exptl_crystal_size_mid 0.170
_exptl_crystal_size_min 0.130
_refine_diff_density_max 0.292
_refine_diff_density_min -0.435
_refine_diff_density_rms 0.038
_refine_ls_extinction_coef 0.020(5)
_refine_ls_extinction_expression Fc^*^=kFc[1+0.001xFc^2^\l^3^/sin(2\q)]^-1/4^
_refine_ls_extinction_method SHELXL
_refine_ls_goodness_of_fit_ref 1.045
_refine_ls_hydrogen_treatment constr
_refine_ls_matrix_type full
_refine_ls_number_parameters 328
_refine_ls_number_reflns 4735
_refine_ls_number_restraints 0
_refine_ls_restrained_S_all 1.045
_refine_ls_R_factor_all 0.0374
_refine_ls_R_factor_gt 0.0337
_refine_ls_shift/su_max 0.000
_refine_ls_shift/su_mean 0.000
_refine_ls_structure_factor_coef Fsqd
_refine_ls_weighting_details 'w=1/[\s^2^(Fo^2^)+(0.0450P)^2^+0.4684P] where P=(Fo^2^+2Fc^2^)/3'
_refine_ls_weighting_scheme calc
_refine_ls_wR_factor_gt 0.0885
_refine_ls_wR_factor_ref 0.0922
_reflns_Friedel_coverage 0.000
_reflns_number_gt 4302
_reflns_number_total 4735
_reflns_threshold_expression 'I > 2\s(I)'
_cod_data_source_file jo8b02935_si_002.cif
_cod_data_source_block mo_d8v17715_0m
_cod_database_code 4034746
_shelx_space_group_comment
; 
The symmetry employed for this shelxl refinement is uniquely defined 
by the following loop, which should always be used as a source of 
symmetry information in preference to the above space-group names. 
They are only intended as comments. 
;
_shelx_estimated_absorpt_t_min 0.946
_shelx_estimated_absorpt_t_max 0.965
_shelxl_version_number 2013-4

loop_
_space_group_symop_operation_xyz
'x, y, z'
'-x, -y, -z'

loop_
_atom_site_label
_atom_site_type_symbol
_atom_site_fract_x
_atom_site_fract_y
_atom_site_fract_z
_atom_site_U_iso_or_equiv
_atom_site_adp_type
_atom_site_occupancy
_atom_site_site_symmetry_order
_atom_site_calc_flag
_atom_site_refinement_flags_posn
_atom_site_refinement_flags_adp
Cl1 Cl 0.74743(4) 0.06863(5) 0.00713(4) 0.04723(15) Uani 1 1 d . .
S1 S 0.33425(4) 0.34412(4) 0.68341(4) 0.02954(13) Uani 1 1 d . .
O1 O 0.65486(10) 0.33322(10) 0.68936(10) 0.0302(2) Uani 1 1 d . .
O2 O 0.23195(11) 0.33426(11) 0.55621(11) 0.0380(3) Uani 1 1 d . .
O3 O 0.29033(13) 0.33860(12) 0.78064(12) 0.0426(3) Uani 1 1 d . .
N1 N 0.58087(13) 0.21282(12) 0.47216(12) 0.0273(3) Uani 1 1 d . .
N2 N 0.39307(13) 0.22472(12) 0.66782(12) 0.0280(3) Uani 1 1 d . .
C1 C 0.79111(15) 0.39616(14) 0.70528(14) 0.0277(3) Uani 1 1 d . .
C2 C 0.89107(16) 0.48739(15) 0.82471(15) 0.0332(3) Uani 1 1 d . .
H2 H 0.8652 0.5053 0.8909 0.040 Uiso 1 1 calc R U
C3 C 1.03024(17) 0.55232(16) 0.84563(17) 0.0377(4) Uani 1 1 d . .
H3 H 1.1008 0.6145 0.9275 0.045 Uiso 1 1 calc R U
C4 C 1.06745(17) 0.52750(16) 0.74862(17) 0.0388(4) Uani 1 1 d . .
H4 H 1.1629 0.5731 0.7640 0.047 Uiso 1 1 calc R U
C5 C 0.96628(16) 0.43686(16) 0.62982(16) 0.0342(3) Uani 1 1 d . .
H5 H 0.9920 0.4210 0.5632 0.041 Uiso 1 1 calc R U
C6 C 0.82568(15) 0.36777(14) 0.60630(14) 0.0277(3) Uani 1 1 d . .
C7 C 0.70978(15) 0.26805(14) 0.48610(14) 0.0263(3) Uani 1 1 d . .
C8 C 0.54958(15) 0.24276(14) 0.57083(14) 0.0263(3) Uani 1 1 d . .
C9 C 0.41546(15) 0.18405(14) 0.55879(14) 0.0262(3) Uani 1 1 d . .
C10 C 0.29502(15) 0.07106(14) 0.44903(14) 0.0261(3) Uani 1 1 d . .
C11 C 0.31141(16) -0.00591(15) 0.35414(15) 0.0323(3) Uani 1 1 d . .
H11 H 0.4032 0.0169 0.3560 0.039 Uiso 1 1 calc R U
C12 C 0.19639(18) -0.11449(15) 0.25775(16) 0.0354(4) Uani 1 1 d . .
H12 H 0.2102 -0.1644 0.1941 0.042 Uiso 1 1 calc R U
C13 C 0.06147(17) -0.15132(15) 0.25285(15) 0.0350(4) Uani 1 1 d . .
H13 H -0.0167 -0.2268 0.1874 0.042 Uiso 1 1 calc R U
C14 C 0.04268(17) -0.07679(16) 0.34431(17) 0.0391(4) Uani 1 1 d . .
H14 H -0.0498 -0.1003 0.3411 0.047 Uiso 1 1 calc R U
C15 C 0.15684(16) 0.03230(16) 0.44119(16) 0.0354(4) Uani 1 1 d . .
H15 H 0.1412 0.0820 0.5037 0.043 Uiso 1 1 calc R U
C16 C 0.72694(15) 0.22431(14) 0.37066(14) 0.0265(3) Uani 1 1 d . .
C17 C 0.84947(16) 0.19830(16) 0.37815(15) 0.0321(3) Uani 1 1 d . .
H17 H 0.9288 0.2139 0.4603 0.039 Uiso 1 1 calc R U
C18 C 0.85622(17) 0.15002(16) 0.26691(16) 0.0349(4) Uani 1 1 d . .
H18 H 0.9392 0.1317 0.2723 0.042 Uiso 1 1 calc R U
C19 C 0.74066(16) 0.12886(15) 0.14806(15) 0.0323(3) Uani 1 1 d . .
C20 C 0.61839(16) 0.15450(15) 0.13757(15) 0.0313(3) Uani 1 1 d . .
H20 H 0.5403 0.1404 0.0551 0.038 Uiso 1 1 calc R U
C21 C 0.61186(15) 0.20098(14) 0.24892(14) 0.0289(3) Uani 1 1 d . .
H21 H 0.5276 0.2174 0.2426 0.035 Uiso 1 1 calc R U
C22 C 0.48219(15) 0.49137(14) 0.74337(14) 0.0274(3) Uani 1 1 d . .
C23 C 0.56990(17) 0.55257(17) 0.87528(15) 0.0362(4) Uani 1 1 d . .
H23 H 0.5477 0.5182 0.9346 0.043 Uiso 1 1 calc R U
C24 C 0.69020(17) 0.66419(17) 0.91992(15) 0.0368(4) Uani 1 1 d . .
H24 H 0.7483 0.7080 1.0103 0.044 Uiso 1 1 calc R U
C25 C 0.72763(15) 0.71344(14) 0.83497(15) 0.0298(3) Uani 1 1 d . .
C26 C 0.63708(16) 0.65141(14) 0.70297(15) 0.0296(3) Uani 1 1 d . .
H26 H 0.6606 0.6843 0.6436 0.036 Uiso 1 1 calc R U
C27 C 0.51334(16) 0.54258(14) 0.65668(14) 0.0275(3) Uani 1 1 d . .
H27 H 0.4502 0.5032 0.5662 0.033 Uiso 1 1 calc R U
C28 C 0.86476(18) 0.82826(16) 0.88332(18) 0.0418(4) Uani 1 1 d . .
H28A H 0.8982 0.8766 0.9734 0.063 Uiso 1 1 calc R U
H28B H 0.8452 0.8850 0.8300 0.063 Uiso 1 1 calc R U
H28C H 0.9403 0.7981 0.8781 0.063 Uiso 1 1 calc R U
C29 C 0.4595(2) 0.18136(18) 0.77938(16) 0.0414(4) Uani 1 1 d . .
H29A H 0.5639 0.2338 0.8302 0.062 Uiso 1 1 calc R U
H29B H 0.4462 0.0898 0.7489 0.062 Uiso 1 1 calc R U
H29C H 0.4128 0.1915 0.8335 0.062 Uiso 1 1 calc R U

loop_
_atom_site_aniso_label
_atom_site_aniso_U_11
_atom_site_aniso_U_22
_atom_site_aniso_U_33
_atom_site_aniso_U_23
_atom_site_aniso_U_13
_atom_site_aniso_U_12
Cl1 0.0338(2) 0.0608(3) 0.0409(2) 0.0000(2) 0.02330(19) 0.00973(19)
S1 0.02120(19) 0.0351(2) 0.0347(2) 0.01107(16) 0.01668(16) 0.00846(15)
O1 0.0198(5) 0.0380(6) 0.0306(5) 0.0088(4) 0.0132(4) 0.0070(4)
O2 0.0237(5) 0.0383(6) 0.0425(6) 0.0112(5) 0.0085(5) 0.0107(5)
O3 0.0382(6) 0.0481(7) 0.0538(7) 0.0158(6) 0.0356(6) 0.0118(5)
N1 0.0222(6) 0.0341(6) 0.0302(6) 0.0149(5) 0.0150(5) 0.0103(5)
N2 0.0258(6) 0.0343(7) 0.0291(6) 0.0143(5) 0.0160(5) 0.0108(5)
C1 0.0204(7) 0.0294(7) 0.0364(8) 0.0155(6) 0.0135(6) 0.0107(6)
C2 0.0279(8) 0.0346(8) 0.0360(8) 0.0102(6) 0.0148(7) 0.0115(6)
C3 0.0278(8) 0.0334(8) 0.0410(9) 0.0083(7) 0.0108(7) 0.0067(6)
C4 0.0248(8) 0.0378(9) 0.0503(10) 0.0169(7) 0.0175(7) 0.0049(7)
C5 0.0278(8) 0.0373(8) 0.0403(9) 0.0173(7) 0.0191(7) 0.0081(6)
C6 0.0231(7) 0.0304(7) 0.0331(8) 0.0166(6) 0.0138(6) 0.0104(6)
C7 0.0221(7) 0.0300(7) 0.0321(7) 0.0162(6) 0.0142(6) 0.0112(6)
C8 0.0225(7) 0.0308(7) 0.0284(7) 0.0133(6) 0.0129(6) 0.0103(6)
C9 0.0240(7) 0.0320(7) 0.0289(7) 0.0152(6) 0.0151(6) 0.0122(6)
C10 0.0234(7) 0.0300(7) 0.0298(7) 0.0163(6) 0.0139(6) 0.0106(6)
C11 0.0284(8) 0.0327(8) 0.0402(8) 0.0144(7) 0.0196(7) 0.0106(6)
C12 0.0398(9) 0.0323(8) 0.0369(8) 0.0125(7) 0.0206(7) 0.0127(7)
C13 0.0291(8) 0.0318(8) 0.0342(8) 0.0129(6) 0.0078(7) 0.0069(6)
C14 0.0237(7) 0.0403(9) 0.0493(10) 0.0138(7) 0.0173(7) 0.0062(7)
C15 0.0276(8) 0.0379(8) 0.0420(9) 0.0112(7) 0.0205(7) 0.0085(7)
C16 0.0225(7) 0.0281(7) 0.0330(7) 0.0138(6) 0.0158(6) 0.0083(6)
C17 0.0243(7) 0.0430(9) 0.0359(8) 0.0196(7) 0.0164(6) 0.0146(6)
C18 0.0272(8) 0.0439(9) 0.0446(9) 0.0188(7) 0.0228(7) 0.0168(7)
C19 0.0282(8) 0.0326(8) 0.0376(8) 0.0082(6) 0.0208(7) 0.0067(6)
C20 0.0234(7) 0.0337(8) 0.0323(8) 0.0081(6) 0.0125(6) 0.0070(6)
C21 0.0209(7) 0.0319(7) 0.0353(8) 0.0111(6) 0.0145(6) 0.0096(6)
C22 0.0229(7) 0.0333(7) 0.0283(7) 0.0086(6) 0.0151(6) 0.0094(6)
C23 0.0306(8) 0.0524(10) 0.0267(8) 0.0125(7) 0.0175(7) 0.0103(7)
C24 0.0260(8) 0.0494(10) 0.0258(7) 0.0039(7) 0.0101(6) 0.0094(7)
C25 0.0240(7) 0.0298(7) 0.0360(8) 0.0077(6) 0.0145(6) 0.0124(6)
C26 0.0330(8) 0.0301(7) 0.0334(8) 0.0144(6) 0.0196(7) 0.0137(6)
C27 0.0285(7) 0.0310(7) 0.0242(7) 0.0084(6) 0.0132(6) 0.0120(6)
C28 0.0301(8) 0.0342(8) 0.0519(10) 0.0087(7) 0.0166(8) 0.0066(7)
C29 0.0476(10) 0.0541(10) 0.0368(9) 0.0267(8) 0.0247(8) 0.0245(8)

loop_
_atom_type_symbol
_atom_type_description
_atom_type_scat_dispersion_real
_atom_type_scat_dispersion_imag
_atom_type_scat_source
C C 0.0033 0.0016 'International Tables Vol C Tables 4.2.6.8 and 6.1.1.4'
H H 0.0000 0.0000 'International Tables Vol C Tables 4.2.6.8 and 6.1.1.4'
N N 0.0061 0.0033 'International Tables Vol C Tables 4.2.6.8 and 6.1.1.4'
O O 0.0106 0.0060 'International Tables Vol C Tables 4.2.6.8 and 6.1.1.4'
S S 0.1246 0.1234 'International Tables Vol C Tables 4.2.6.8 and 6.1.1.4'
Cl Cl 0.1484 0.1585 'International Tables Vol C Tables 4.2.6.8 and 6.1.1.4'

loop_
_geom_angle_atom_site_label_1
_geom_angle_atom_site_label_2
_geom_angle_atom_site_label_3
_geom_angle
O2 S1 O3 120.31(7)
O2 S1 N2 106.93(7)
O3 S1 N2 106.16(7)
O2 S1 C22 107.18(7)
O3 S1 C22 107.61(7)
N2 S1 C22 108.16(7)
C1 O1 C8 118.83(11)
C7 N1 C8 121.43(13)
C9 N2 C29 117.79(12)
C9 N2 S1 120.58(9)
C29 N2 S1 119.72(11)
O1 C1 C2 116.39(13)
O1 C1 C6 121.44(13)
C2 C1 C6 122.16(13)
C1 C2 C3 118.42(15)
C1 C2 H2 120.8
C3 C2 H2 120.8
C4 C3 C2 120.81(15)
C4 C3 H3 119.6
C2 C3 H3 119.6
C5 C4 C3 120.06(14)
C5 C4 H4 120.0
C3 C4 H4 120.0
C4 C5 C6 120.57(15)
C4 C5 H5 119.7
C6 C5 H5 119.7
C1 C6 C5 117.95(14)
C1 C6 C7 116.08(12)
C5 C6 C7 125.97(14)
N1 C7 C6 121.30(13)
N1 C7 C16 115.00(13)
C6 C7 C16 123.67(12)
C9 C8 N1 122.28(13)
C9 C8 O1 116.86(12)
N1 C8 O1 120.85(12)
C8 C9 N2 117.81(13)
C8 C9 C10 125.73(13)
N2 C9 C10 116.05(11)
C11 C10 C15 116.69(14)
C11 C10 C9 123.98(12)
C15 C10 C9 119.24(13)
C12 C11 C10 121.28(14)
C12 C11 H11 119.4
C10 C11 H11 119.4
C11 C12 C13 120.90(15)
C11 C12 H12 119.6
C13 C12 H12 119.6
C14 C13 C12 118.80(14)
C14 C13 H13 120.6
C12 C13 H13 120.6
C13 C14 C15 120.89(14)
C13 C14 H14 119.6
C15 C14 H14 119.6
C14 C15 C10 121.44(15)
C14 C15 H15 119.3
C10 C15 H15 119.3
C21 C16 C17 118.69(13)
C21 C16 C7 118.31(12)
C17 C16 C7 122.89(13)
C18 C17 C16 120.63(14)
C18 C17 H17 119.7
C16 C17 H17 119.7
C19 C18 C17 119.11(14)
C19 C18 H18 120.4
C17 C18 H18 120.4
C18 C19 C20 121.59(14)
C18 C19 Cl1 119.76(12)
C20 C19 Cl1 118.64(12)
C21 C20 C19 118.86(14)
C21 C20 H20 120.6
C19 C20 H20 120.6
C20 C21 C16 121.11(13)
C20 C21 H21 119.4
C16 C21 H21 119.4
C23 C22 C27 120.35(14)
C23 C22 S1 120.53(11)
C27 C22 S1 119.07(11)
C24 C23 C22 119.38(14)
C24 C23 H23 120.3
C22 C23 H23 120.3
C23 C24 C25 121.21(14)
C23 C24 H24 119.4
C25 C24 H24 119.4
C26 C25 C24 118.39(14)
C26 C25 C28 120.23(14)
C24 C25 C28 121.35(14)
C27 C26 C25 121.08(14)
C27 C26 H26 119.5
C25 C26 H26 119.5
C26 C27 C22 119.46(13)
C26 C27 H27 120.3
C22 C27 H27 120.3
C25 C28 H28A 109.5
C25 C28 H28B 109.5
H28A C28 H28B 109.5
C25 C28 H28C 109.5
H28A C28 H28C 109.5
H28B C28 H28C 109.5
N2 C29 H29A 109.5
N2 C29 H29B 109.5
H29A C29 H29B 109.5
N2 C29 H29C 109.5
H29A C29 H29C 109.5
H29B C29 H29C 109.5

loop_
_geom_bond_atom_site_label_1
_geom_bond_atom_site_label_2
_geom_bond_distance
Cl1 C19 1.7413(15)
S1 O2 1.4306(11)
S1 O3 1.4322(11)
S1 N2 1.6372(13)
S1 C22 1.7612(15)
O1 C1 1.3781(17)
O1 C8 1.3832(18)
N1 C7 1.2994(18)
N1 C8 1.3671(18)
N2 C9 1.4410(18)
N2 C29 1.4688(19)
C1 C2 1.381(2)
C1 C6 1.392(2)
C2 C3 1.388(2)
C2 H2 0.9500
C3 C4 1.384(2)
C3 H3 0.9500
C4 C5 1.377(2)
C4 H4 0.9500
C5 C6 1.401(2)
C5 H5 0.9500
C6 C7 1.458(2)
C7 C16 1.484(2)
C8 C9 1.3666(19)
C9 C10 1.481(2)
C10 C11 1.402(2)
C10 C15 1.404(2)
C11 C12 1.384(2)
C11 H11 0.9500
C12 C13 1.385(2)
C12 H12 0.9500
C13 C14 1.373(2)
C13 H13 0.9500
C14 C15 1.386(2)
C14 H14 0.9500
C15 H15 0.9500
C16 C21 1.395(2)
C16 C17 1.398(2)
C17 C18 1.385(2)
C17 H17 0.9500
C18 C19 1.381(2)
C18 H18 0.9500
C19 C20 1.384(2)
C20 C21 1.380(2)
C20 H20 0.9500
C21 H21 0.9500
C22 C23 1.385(2)
C22 C27 1.387(2)
C23 C24 1.383(2)
C23 H23 0.9500
C24 C25 1.390(2)
C24 H24 0.9500
C25 C26 1.390(2)
C25 C28 1.502(2)
C26 C27 1.383(2)
C26 H26 0.9500
C27 H27 0.9500
C28 H28A 0.9800
C28 H28B 0.9800
C28 H28C 0.9800
C29 H29A 0.9800
C29 H29B 0.9800
C29 H29C 0.9800

loop_
_geom_torsion_atom_site_label_1
_geom_torsion_atom_site_label_2
_geom_torsion_atom_site_label_3
_geom_torsion_atom_site_label_4
_geom_torsion
O2 S1 N2 C9 36.55(12)
O3 S1 N2 C9 166.16(11)
C22 S1 N2 C9 -78.59(12)
O2 S1 N2 C29 -159.54(12)
O3 S1 N2 C29 -29.93(13)
C22 S1 N2 C29 85.32(13)
C8 O1 C1 C2 178.71(12)
C8 O1 C1 C6 -1.94(19)
O1 C1 C2 C3 179.35(13)
C6 C1 C2 C3 0.0(2)
C1 C2 C3 C4 0.8(2)
C2 C3 C4 C5 -0.4(2)
C3 C4 C5 C6 -0.8(2)
O1 C1 C6 C5 179.48(13)
C2 C1 C6 C5 -1.2(2)
O1 C1 C6 C7 -0.1(2)
C2 C1 C6 C7 179.20(13)
C4 C5 C6 C1 1.6(2)
C4 C5 C6 C7 -178.85(14)
C8 N1 C7 C6 -2.1(2)
C8 N1 C7 C16 179.43(12)
C1 C6 C7 N1 2.2(2)
C5 C6 C7 N1 -177.37(14)
C1 C6 C7 C16 -179.50(12)
C5 C6 C7 C16 1.0(2)
C7 N1 C8 C9 -178.79(13)
C7 N1 C8 O1 -0.1(2)
C1 O1 C8 C9 -179.10(12)
C1 O1 C8 N1 2.12(19)
N1 C8 C9 N2 -178.72(12)
O1 C8 C9 N2 2.52(19)
N1 C8 C9 C10 8.9(2)
O1 C8 C9 C10 -169.89(12)
C29 N2 C9 C8 -74.37(17)
S1 N2 C9 C8 89.84(14)
C29 N2 C9 C10 98.78(16)
S1 N2 C9 C10 -97.01(13)
C8 C9 C10 C11 12.4(2)
N2 C9 C10 C11 -160.12(13)
C8 C9 C10 C15 -171.26(14)
N2 C9 C10 C15 16.21(19)
C15 C10 C11 C12 0.1(2)
C9 C10 C11 C12 176.49(14)
C10 C11 C12 C13 -0.7(2)
C11 C12 C13 C14 1.1(2)
C12 C13 C14 C15 -1.0(2)
C13 C14 C15 C10 0.4(3)
C11 C10 C15 C14 0.1(2)
C9 C10 C15 C14 -176.53(15)
N1 C7 C16 C21 39.01(18)
C6 C7 C16 C21 -139.41(14)
N1 C7 C16 C17 -137.14(15)
C6 C7 C16 C17 44.4(2)
C21 C16 C17 C18 -0.2(2)
C7 C16 C17 C18 175.97(14)
C16 C17 C18 C19 0.6(2)
C17 C18 C19 C20 -0.1(2)
C17 C18 C19 Cl1 179.82(12)
C18 C19 C20 C21 -0.7(2)
Cl1 C19 C20 C21 179.34(11)
C19 C20 C21 C16 1.1(2)
C17 C16 C21 C20 -0.7(2)
C7 C16 C21 C20 -177.01(13)
O2 S1 C22 C23 155.50(13)
O3 S1 C22 C23 24.77(15)
N2 S1 C22 C23 -89.53(13)
O2 S1 C22 C27 -27.12(14)
O3 S1 C22 C27 -157.85(12)
N2 S1 C22 C27 87.85(13)
C27 C22 C23 C24 -1.0(2)
S1 C22 C23 C24 176.38(13)
C22 C23 C24 C25 -2.3(3)
C23 C24 C25 C26 3.1(2)
C23 C24 C25 C28 -174.97(15)
C24 C25 C26 C27 -0.6(2)
C28 C25 C26 C27 177.50(14)
C25 C26 C27 C22 -2.6(2)
C23 C22 C27 C26 3.4(2)
S1 C22 C27 C26 -173.97(11)
